data_1575438
loop_
_publ_author_name
'Eren, Noga'
'Svecova, Renata'
'Fadaei-Tirani, Farzaneh'
'Scopelliti, Rosario'
'Severin, Kay'

_publ_section_title
;
 The constitutional dynamic chemistry of
 Au<sub>3</sub>(pyrazolate)<sub>3</sub> complexes.
;
_journal_issue 34
_journal_name_full 'Dalton transactions (Cambridge, England : 2003)'
_journal_page_first 12818
_journal_page_last 12823
_journal_paper_doi 10.1039/d5dt01613d
_journal_volume 54
_journal_year 2025
_chemical_formula_moiety 'C15 H15 Au3 F6 N6'
_chemical_formula_sum 'C15 H15 Au3 F6 N6'
_chemical_formula_weight 984.23
_space_group_crystal_system monoclinic
_space_group_IT_number 11
_space_group_name_Hall '-P 2yb'
_space_group_name_H-M_alt 'P 1 21/m 1'
_atom_sites_solution_hydrogens geom
_atom_sites_solution_primary dual
_atom_sites_solution_secondary difmap
_audit_creation_date 2025-05-05
_audit_creation_method
;
Olex2 1.5
(compiled 2025.04.05 svn.rf049d14d for OlexSys, GUI svn.r7224)
;
_audit_update_record
;
2025-05-23 deposited with the CCDC.	2025-08-05 downloaded from the CCDC.
;
_cell_angle_alpha 90
_cell_angle_beta 118.118(7)
_cell_angle_gamma 90
_cell_formula_units_Z 2
_cell_length_a 12.5422(6)
_cell_length_b 6.8158(3)
_cell_length_c 13.1668(7)
_cell_measurement_reflns_used 8047
_cell_measurement_temperature 140.00(10)
_cell_measurement_theta_max 43.2030
_cell_measurement_theta_min 3.0720
_cell_volume 992.73(11)
_computing_cell_refinement 'CrysAlisPro 1.171.42.85a (Rigaku OD, 2023)'
_computing_data_collection 'CrysAlisPro 1.171.42.85a (Rigaku OD, 2023)'
_computing_data_reduction 'CrysAlisPro 1.171.42.85a (Rigaku OD, 2023)'
_computing_molecular_graphics 'Olex2 1.5 (Dolomanov et al., 2009)'
_computing_publication_material 'Olex2 1.5 (Dolomanov et al., 2009)'
_computing_structure_refinement 'ShelXL 2019/3 (Sheldrick, 2015)'
_computing_structure_solution 'ShelXT 2018/2 (Sheldrick, 2015)'
_diffrn_ambient_environment N~2~
_diffrn_ambient_temperature 140.00(10)
_diffrn_detector 'Hybrid Pixel Array Detector'
_diffrn_detector_area_resol_mean 10.0000
_diffrn_detector_type 'HyPix-Arc 150'
_diffrn_measured_fraction_theta_full 0.998
_diffrn_measured_fraction_theta_max 0.999
_diffrn_measurement_details
;
List of Runs (angles in degrees, time in seconds):

  # Type    Start    End  Width  t~exp~   \w     \q     \k     \f   Frames
#--------------------------------------------------------------------------
  1  \w     -8.00  28.00   0.50    2.00    --   -0.81  95.00 -86.96   72
  2  \w     -7.00  22.00   0.50    2.00    --   -0.81 100.00 -23.66   58
  3  \w     -3.00  24.00   0.50    2.00    --   -0.81  90.00  -8.59   54
  4  \w    -11.00  22.00   0.50    2.00    --   -0.81  99.00 101.49   66
  5  \w     -4.00  37.00   0.50    2.00    --  -10.00  22.00 -80.95   82
  6  \w    -19.00  13.00   0.50    2.00    --  -14.00  23.00 -94.94   64
  7  \w    -17.00  17.00   0.50    2.00    --   18.00 -28.00-137.57   68
  8  \w     -9.00  29.00   0.50    2.00    --   -0.81  25.00-174.77   76
;
_diffrn_measurement_device 'four-circle diffractometer'
_diffrn_measurement_device_type 'XtaLAB Synergy R, DW system, HyPix-Arc 150'
_diffrn_measurement_method '\w scans'
_diffrn_orient_matrix_type 'CrysAlisPro convention (1999,Acta A55,543-557)'
_diffrn_orient_matrix_UB_11 0.0416919000
_diffrn_orient_matrix_UB_12 -0.0381889000
_diffrn_orient_matrix_UB_13 -0.0171151000
_diffrn_orient_matrix_UB_21 -0.0486646000
_diffrn_orient_matrix_UB_22 -0.0307255000
_diffrn_orient_matrix_UB_23 -0.0531120000
_diffrn_orient_matrix_UB_31 0.0010199000
_diffrn_orient_matrix_UB_32 0.0918038000
_diffrn_orient_matrix_UB_33 -0.0249055000
_diffrn_radiation_monochromator mirror
_diffrn_radiation_probe x-ray
_diffrn_radiation_type 'Mo K\a'
_diffrn_radiation_wavelength 0.71073
_diffrn_reflns_av_R_equivalents 0.0371
_diffrn_reflns_av_unetI/netI 0.0345
_diffrn_reflns_Laue_measured_fraction_full 0.998
_diffrn_reflns_Laue_measured_fraction_max 0.999
_diffrn_reflns_limit_h_max 17
_diffrn_reflns_limit_h_min -17
_diffrn_reflns_limit_k_max 9
_diffrn_reflns_limit_k_min -9
_diffrn_reflns_limit_l_max 18
_diffrn_reflns_limit_l_min -18
_diffrn_reflns_number 12614
_diffrn_reflns_point_group_measured_fraction_full 0.998
_diffrn_reflns_point_group_measured_fraction_max 0.999
_diffrn_reflns_theta_full 25.242
_diffrn_reflns_theta_max 30.507
_diffrn_reflns_theta_min 3.084
_diffrn_source 'Rotating-anode X-ray tube'
_diffrn_source_type 'Rigaku (Mo) X-ray Source'
_exptl_absorpt_coefficient_mu 22.183
_exptl_absorpt_correction_T_max 0.984
_exptl_absorpt_correction_T_min 0.090
_exptl_absorpt_correction_type gaussian
_exptl_absorpt_process_details
;
CrysAlisPro 1.171.42.85a (Rigaku Oxford Diffraction, 2023)
Numerical absorption correction based on Gaussian integration over
a multifaceted crystal model.
Empirical absorption correction using spherical harmonics
as implemented in SCALE3 ABSPACK scaling algorithm
;
_exptl_crystal_colour colourless
_exptl_crystal_colour_primary colourless
_exptl_crystal_density_diffrn 3.293
_exptl_crystal_description needle
_exptl_crystal_F_000 876
_exptl_crystal_size_max 0.39
_exptl_crystal_size_mid 0.02
_exptl_crystal_size_min 0.02
_refine_diff_density_max 1.102
_refine_diff_density_min -1.422
_refine_diff_density_rms 0.214
_refine_ls_extinction_method none
_refine_ls_goodness_of_fit_ref 1.027
_refine_ls_hydrogen_treatment constr
_refine_ls_matrix_type full
_refine_ls_number_parameters 178
_refine_ls_number_reflns 3253
_refine_ls_number_restraints 0
_refine_ls_restrained_S_all 1.027
_refine_ls_R_factor_all 0.0328
_refine_ls_R_factor_gt 0.0244
_refine_ls_shift/su_max 0.001
_refine_ls_shift/su_mean 0.000
_refine_ls_structure_factor_coef Fsqd
_refine_ls_weighting_details 'w=1/[\s^2^(Fo^2^)+(0.0202P)^2^+2.0254P] where P=(Fo^2^+2Fc^2^)/3'
_refine_ls_weighting_scheme calc
_refine_ls_wR_factor_gt 0.0503
_refine_ls_wR_factor_ref 0.0523
_reflns_Friedel_coverage 0.000
_reflns_number_gt 2791
_reflns_number_total 3253
_reflns_threshold_expression 'I > 2\s(I)'
_cod_data_source_file d5dt01613d2.cif
_cod_data_source_block rs-20-1_2
_cod_depositor_comments
;
The following automatic conversions were performed:

data item '_exptl_absorpt_correction_type' value 'Gaussian' was
changed to 'gaussian' in accordance with the
/home/data/users/saulius/crontab/automatic-downloads/rss-feeds/RSC/lib/dictionaries/cif_core.dic
dictionary named 'cif_core.dic' version 2.4.2 last updated on
2011-04-26.

Automatic conversion script
Id: cif_fix_values 8170 2020-07-09 18:12:32Z antanas 

 Adding full bibliography for 1575436--1575439.cif.
;
_cod_original_cell_volume 992.72(10)
_cod_database_code 1575438
_shelx_shelxl_version_number 2019/3
_audit_contact_author 'Farzaneh Fadaei Tirani'
_chemical_oxdiff_formula 'C15 H15 Au3 F6 N6'
_shelx_space_group_comment
;
The symmetry employed for this shelxl refinement is uniquely defined
by the following loop, which should always be used as a source of
symmetry information in preference to the above space-group names.
They are only intended as comments.
;
_shelx_estimated_absorpt_t_max 0.665
_shelx_estimated_absorpt_t_min 0.042
_olex2_refinement_description
;
1. Fixed Uiso
 At 1.2 times of:
  All C(H) groups
 At 1.5 times of:
  All C(H,H,H) groups
2. Others
 Fixed Sof: H4B(0.5) H4C(0.5) H5A(0.5) H5B(0.5) H5C(0.5) H14A(0.5) H14B(0.5)
 H14C(0.5) H15A(0.5) H15B(0.5) H15C(0.5)
3.a Me refined with riding coordinates:
 C4(H4A,H4B,H4C)
3.b Aromatic/amide H refined with riding coordinates:
 C2(H2), C7(H7), C12(H12)
3.c Idealised Me refined as rotating group:
 C5(H5A,H5B,H5C), C14(H14A,H14B,H14C), C15(H15A,H15B,H15C)
;
_olex2_submission_special_instructions 'No special instructions were received'
_oxdiff_exptl_absorpt_empirical_details
;
Empirical correction (ABSPACK) includes:
- Absorption correction using spherical harmonics
- Frame scaling
- Detector area scaling
- B-factor correction
;
_oxdiff_exptl_absorpt_empirical_full_max 1.395
_oxdiff_exptl_absorpt_empirical_full_min 0.378

loop_
_space_group_symop_operation_xyz
'x, y, z'
'-x, y+1/2, -z'
'-x, -y, -z'
'x, -y-1/2, z'

loop_
_atom_site_label
_atom_site_type_symbol
_atom_site_fract_x
_atom_site_fract_y
_atom_site_fract_z
_atom_site_U_iso_or_equiv
_atom_site_adp_type
_atom_site_occupancy
_atom_site_site_symmetry_order
_atom_site_calc_flag
_atom_site_refinement_flags_posn
_atom_site_refinement_flags_adp
_atom_site_refinement_flags_occupancy
_atom_site_disorder_assembly
_atom_site_disorder_group
Au1 Au 0.59035(2) 0.250000 0.42444(2) 0.01792(6) Uani 1 2 d S T P . .
Au2 Au 0.73989(2) 0.250000 0.71180(2) 0.01784(6) Uani 1 2 d S T P . .
Au3 Au 0.44025(2) 0.250000 0.58280(2) 0.01701(6) Uani 1 2 d S T P . .
F1 F 0.8856(3) 0.4071(6) 0.9897(3) 0.0474(9) Uani 1 1 d . . . . .
F2 F 0.8486(5) 0.250000 1.1114(4) 0.0438(12) Uani 1 2 d S T P . .
F3 F 0.2925(5) 0.250000 0.7114(5) 0.080(2) Uani 1 2 d S T P . .
N1 N 0.7711(5) 0.250000 0.5046(5) 0.0199(11) Uani 1 2 d S T P . .
N2 N 0.8308(5) 0.250000 0.6225(5) 0.0212(11) Uani 1 2 d S T P . .
N3 N 0.6539(5) 0.250000 0.8073(4) 0.0175(10) Uani 1 2 d S T P . .
N4 N 0.5315(5) 0.250000 0.7562(5) 0.0198(11) Uani 1 2 d S T P . .
N5 N 0.3507(5) 0.250000 0.4120(4) 0.0163(10) Uani 1 2 d S T P . .
N6 N 0.4094(5) 0.250000 0.3464(4) 0.0182(10) Uani 1 2 d S T P . .
C1 C 0.8555(6) 0.250000 0.4672(6) 0.0234(13) Uani 1 2 d S T P . .
C2 C 0.9689(6) 0.250000 0.5633(6) 0.0232(13) Uani 1 2 d S T P . .
H2 H 1.044711 0.250000 0.563372 0.028 Uiso 1 2 calc R U P . .
C3 C 0.9505(6) 0.250000 0.6582(6) 0.0229(13) Uani 1 2 d S T P . .
C4 C 0.8203(7) 0.250000 0.3429(6) 0.0317(16) Uani 1 2 d S T P . .
H4A H 0.893090 0.250000 0.333210 0.048 Uiso 0.5 1 calc R U P A -1
H4B H 0.772223 0.132601 0.306664 0.048 Uiso 0.5 1 calc R U P A -1
H4C H 0.772224 0.367399 0.306665 0.048 Uiso 0.5 1 calc R U P A -1
C5 C 1.0397(7) 0.250000 0.7848(6) 0.0321(16) Uani 1 2 d S T P . .
H5A H 1.003826 0.315879 0.827618 0.048 Uiso 0.5 1 calc R U P B -1
H5B H 1.113177 0.319665 0.797157 0.048 Uiso 0.5 1 calc R U P B -1
H5C H 1.060029 0.114456 0.811962 0.048 Uiso 0.5 1 calc R U P B -1
C6 C 0.6976(6) 0.250000 0.9222(5) 0.0196(12) Uani 1 2 d S T P . .
C7 C 0.6015(6) 0.250000 0.9477(6) 0.0235(13) Uani 1 2 d S T P . .
H7 H 0.604879 0.250000 1.021312 0.028 Uiso 1 2 calc R U P . .
C8 C 0.5010(6) 0.250000 0.8418(5) 0.0200(12) Uani 1 2 d S T P . .
C9 C 0.8289(7) 0.250000 1.0022(6) 0.0288(15) Uani 1 2 d S T P . .
C10 C 0.3733(7) 0.250000 0.8201(6) 0.0268(15) Uani 1 2 d S T P . .
C11 C 0.2300(6) 0.250000 0.3403(6) 0.0182(12) Uani 1 2 d S T P . .
C12 C 0.2121(6) 0.250000 0.2270(6) 0.0232(13) Uani 1 2 d S T P . .
H12 H 0.136814 0.250000 0.158446 0.028 Uiso 1 2 calc R U P . .
C13 C 0.3271(6) 0.250000 0.2352(5) 0.0191(12) Uani 1 2 d S T P . .
C14 C 0.1418(6) 0.250000 0.3847(6) 0.0231(13) Uani 1 2 d S T P . .
H14A H 0.169265 0.339694 0.450467 0.035 Uiso 0.5 1 calc R U P C -1
H14B H 0.134709 0.117125 0.409340 0.035 Uiso 0.5 1 calc R U P C -1
H14C H 0.062929 0.293181 0.323913 0.035 Uiso 0.5 1 calc R U P C -1
C15 C 0.3651(6) 0.250000 0.1440(6) 0.0237(14) Uani 1 2 d S T P . .
H15A H 0.295658 0.282249 0.069742 0.035 Uiso 0.5 1 calc R U P D -1
H15B H 0.395872 0.119846 0.139565 0.035 Uiso 0.5 1 calc R U P D -1
H15C H 0.428883 0.347904 0.162565 0.035 Uiso 0.5 1 calc R U P D -1
F4 F 0.3505(4) 0.4035(8) 0.8674(5) 0.0853(17) Uani 1 1 d . . . . .

loop_
_atom_site_aniso_label
_atom_site_aniso_U_11
_atom_site_aniso_U_22
_atom_site_aniso_U_33
_atom_site_aniso_U_23
_atom_site_aniso_U_13
_atom_site_aniso_U_12
Au1 0.01784(11) 0.01873(11) 0.01883(11) 0.000 0.00999(9) 0.000
Au2 0.01948(12) 0.01722(11) 0.01902(11) 0.000 0.01089(10) 0.000
Au3 0.01788(11) 0.01832(11) 0.01570(11) 0.000 0.00863(9) 0.000
F1 0.0350(19) 0.055(2) 0.0382(19) 0.0051(17) 0.0054(15) -0.0136(17)
F2 0.042(3) 0.062(3) 0.021(2) 0.000 0.009(2) 0.000
F3 0.026(3) 0.178(8) 0.036(3) 0.000 0.015(2) 0.000
N1 0.021(3) 0.021(3) 0.022(3) 0.000 0.014(2) 0.000
N2 0.021(3) 0.022(3) 0.022(3) 0.000 0.012(2) 0.000
N3 0.015(2) 0.025(3) 0.009(2) 0.000 0.003(2) 0.000
N4 0.023(3) 0.019(3) 0.020(3) 0.000 0.013(2) 0.000
N5 0.020(2) 0.018(2) 0.013(2) 0.000 0.009(2) 0.000
N6 0.022(3) 0.017(2) 0.020(3) 0.000 0.013(2) 0.000
C1 0.024(3) 0.025(3) 0.029(3) 0.000 0.020(3) 0.000
C2 0.017(3) 0.025(3) 0.033(4) 0.000 0.016(3) 0.000
C3 0.016(3) 0.020(3) 0.029(3) 0.000 0.007(3) 0.000
C4 0.035(4) 0.041(4) 0.027(4) 0.000 0.021(3) 0.000
C5 0.029(4) 0.038(4) 0.029(4) 0.000 0.013(3) 0.000
C6 0.026(3) 0.019(3) 0.016(3) 0.000 0.011(3) 0.000
C7 0.031(4) 0.023(3) 0.021(3) 0.000 0.016(3) 0.000
C8 0.034(4) 0.012(3) 0.019(3) 0.000 0.017(3) 0.000
C9 0.032(4) 0.034(4) 0.021(3) 0.000 0.013(3) 0.000
C10 0.028(3) 0.033(4) 0.028(3) 0.000 0.020(3) 0.000
C11 0.017(3) 0.013(3) 0.027(3) 0.000 0.013(3) 0.000
C12 0.024(3) 0.019(3) 0.024(3) 0.000 0.009(3) 0.000
C13 0.025(3) 0.015(3) 0.017(3) 0.000 0.009(3) 0.000
C14 0.020(3) 0.027(3) 0.023(3) 0.000 0.010(3) 0.000
C15 0.031(4) 0.025(3) 0.019(3) 0.000 0.014(3) 0.000
F4 0.049(2) 0.088(4) 0.128(4) -0.060(3) 0.049(3) -0.010(2)

loop_
_atom_type_symbol
_atom_type_description
_atom_type_scat_dispersion_real
_atom_type_scat_dispersion_imag
_atom_type_scat_source
C C 0.0033 0.0016 'International Tables Vol C Tables 4.2.6.8 and 6.1.1.4'
H H 0.0000 0.0000 'International Tables Vol C Tables 4.2.6.8 and 6.1.1.4'
Au Au -2.0133 8.8022 'International Tables Vol C Tables 4.2.6.8 and 6.1.1.4'
F F 0.0171 0.0103 'International Tables Vol C Tables 4.2.6.8 and 6.1.1.4'
N N 0.0061 0.0033 'International Tables Vol C Tables 4.2.6.8 and 6.1.1.4'

loop_
_exptl_crystal_face_index_h
_exptl_crystal_face_index_k
_exptl_crystal_face_index_l
_exptl_crystal_face_perp_dist
-1 0 0 0.0075
1 0 0 0.0075
0 0 1 0.0060
0 0 -1 0.0161
0 -1 0 0.2256
0 1 0 0.1616
1 0 -1 0.0126
-1 0 1 0.0066

loop_
_geom_angle_atom_site_label_1
_geom_angle_atom_site_label_2
_geom_angle_atom_site_label_3
_geom_angle
_geom_angle_site_symmetry_1
_geom_angle_site_symmetry_3
_geom_angle_publ_flag
N1 Au1 Au2 60.67(15) . . ?
N1 Au1 N6 179.2(2) . . ?
N6 Au1 Au2 118.50(14) . . ?
Au3 Au2 Au1 61.554(10) . . ?
N2 Au2 Au1 60.12(16) . . ?
N2 Au2 Au3 121.68(16) . . ?
N2 Au2 N3 177.9(2) . . ?
N3 Au2 Au1 122.00(14) . . ?
N3 Au2 Au3 60.44(14) . . ?
N4 Au3 Au2 61.19(15) . . ?
N5 Au3 Au2 118.70(15) . . ?
N5 Au3 N4 179.9(2) . . ?
N2 N1 Au1 118.5(4) . . ?
C1 N1 Au1 133.7(5) . . ?
C1 N1 N2 107.8(5) . . ?
N1 N2 Au2 120.7(4) . . ?
C3 N2 Au2 130.6(5) . . ?
C3 N2 N1 108.7(5) . . ?
N4 N3 Au2 120.4(4) . . ?
C6 N3 Au2 130.6(4) . . ?
C6 N3 N4 108.9(5) . . ?
N3 N4 Au3 117.9(4) . . ?
C8 N4 Au3 135.5(5) . . ?
C8 N4 N3 106.6(5) . . ?
N6 N5 Au3 121.8(4) . . ?
C11 N5 Au3 129.7(4) . . ?
C11 N5 N6 108.4(5) . . ?
N5 N6 Au1 119.4(4) . . ?
C13 N6 Au1 131.7(4) . . ?
C13 N6 N5 108.8(5) . . ?
N1 C1 C2 107.9(6) . . ?
N1 C1 C4 121.4(6) . . ?
C2 C1 C4 130.6(6) . . ?
C1 C2 H2 126.6 . . ?
C3 C2 C1 106.8(6) . . ?
C3 C2 H2 126.6 . . ?
N2 C3 C2 108.7(6) . . ?
N2 C3 C5 120.7(6) . . ?
C2 C3 C5 130.6(6) . . ?
C1 C4 H4A 109.5 . . ?
C1 C4 H4B 109.5 . . ?
C1 C4 H4C 109.5 . . ?
H4A C4 H4B 109.5 . . ?
H4A C4 H4C 109.5 . . ?
H4B C4 H4C 109.5 . . ?
C3 C5 H5A 109.5 . . ?
C3 C5 H5B 109.5 . . ?
C3 C5 H5C 109.5 . . ?
H5A C5 H5B 109.5 . . ?
H5A C5 H5C 109.5 . . ?
H5B C5 H5C 109.5 . . ?
N3 C6 C7 109.3(6) . . ?
N3 C6 C9 121.9(6) . . ?
C7 C6 C9 128.8(6) . . ?
C6 C7 H7 128.1 . . ?
C8 C7 C6 103.9(6) . . ?
C8 C7 H7 128.1 . . ?
N4 C8 C7 111.3(6) . . ?
N4 C8 C10 122.8(6) . . ?
C7 C8 C10 125.8(6) . . ?
F1 C9 F1 106.3(6) . 4_565 ?
F1 C9 F2 107.0(4) . . ?
F1 C9 F2 107.0(4) 4_565 . ?
F1 C9 C6 113.0(4) 4_565 . ?
F1 C9 C6 113.0(4) . . ?
F2 C9 C6 110.2(6) . . ?
F3 C10 C8 114.7(6) . . ?
F3 C10 F4 106.8(5) . . ?
F3 C10 F4 106.8(5) . 4_565 ?
F4 C10 C8 111.3(4) . . ?
F4 C10 C8 111.3(4) 4_565 . ?
F4 C10 F4 105.3(7) 4_565 . ?
N5 C11 C12 108.0(5) . . ?
N5 C11 C14 121.6(6) . . ?
C12 C11 C14 130.4(6) . . ?
C11 C12 H12 127.0 . . ?
C13 C12 C11 106.1(6) . . ?
C13 C12 H12 127.0 . . ?
N6 C13 C12 108.7(6) . . ?
N6 C13 C15 120.6(6) . . ?
C12 C13 C15 130.6(6) . . ?
C11 C14 H14A 109.5 . . ?
C11 C14 H14B 109.5 . . ?
C11 C14 H14C 109.5 . . ?
H14A C14 H14B 109.5 . . ?
H14A C14 H14C 109.5 . . ?
H14B C14 H14C 109.5 . . ?
C13 C15 H15A 109.5 . . ?
C13 C15 H15B 109.5 . . ?
C13 C15 H15C 109.5 . . ?
H15A C15 H15B 109.5 . . ?
H15A C15 H15C 109.5 . . ?
H15B C15 H15C 109.5 . . ?

loop_
_geom_bond_atom_site_label_1
_geom_bond_atom_site_label_2
_geom_bond_distance
_geom_bond_site_symmetry_2
_geom_bond_publ_flag
Au1 Au2 3.3383(4) . ?
Au1 N1 1.999(5) . ?
Au1 N6 2.002(5) . ?
Au2 Au3 3.3154(4) . ?
Au2 N2 1.986(5) . ?
Au2 N3 2.005(5) . ?
Au3 N4 2.014(5) . ?
Au3 N5 1.985(5) . ?
F1 C9 1.338(5) . ?
F2 C9 1.338(8) . ?
F3 C10 1.306(9) . ?
N1 N2 1.370(8) . ?
N1 C1 1.362(8) . ?
N2 C3 1.345(8) . ?
N3 N4 1.356(7) . ?
N3 C6 1.344(8) . ?
N4 C8 1.350(8) . ?
N5 N6 1.374(7) . ?
N5 C11 1.354(8) . ?
N6 C13 1.336(8) . ?
C1 C2 1.388(10) . ?
C1 C4 1.480(10) . ?
C2 H2 0.9500 . ?
C2 C3 1.374(10) . ?
C3 C5 1.507(10) . ?
C4 H4A 0.9800 . ?
C4 H4B 0.9800 . ?
C4 H4C 0.9800 . ?
C5 H5A 0.9800 . ?
C5 H5B 0.9800 . ?
C5 H5C 0.9800 . ?
C6 C7 1.396(9) . ?
C6 C9 1.478(10) . ?
C7 H7 0.9500 . ?
C7 C8 1.369(10) . ?
C8 C10 1.489(9) . ?
C10 F4 1.316(6) . ?
C10 F4 1.316(6) 4_565 ?
C11 C12 1.400(9) . ?
C11 C14 1.475(8) . ?
C12 H12 0.9500 . ?
C12 C13 1.395(9) . ?
C13 C15 1.486(9) . ?
C14 H14A 0.9800 . ?
C14 H14B 0.9800 . ?
C14 H14C 0.9800 . ?
C15 H15A 0.9800 . ?
C15 H15B 0.9800 . ?
C15 H15C 0.9800 . ?

loop_
_geom_torsion_atom_site_label_1
_geom_torsion_atom_site_label_2
_geom_torsion_atom_site_label_3
_geom_torsion_atom_site_label_4
_geom_torsion
_geom_torsion_site_symmetry_1
_geom_torsion_site_symmetry_2
_geom_torsion_site_symmetry_3
_geom_torsion_site_symmetry_4
_geom_torsion_publ_flag
Au1 N1 N2 Au2 0.000(2) . . . . ?
Au1 N1 N2 C3 180.000(2) . . . . ?
Au1 N1 C1 C2 180.000(2) . . . . ?
Au1 N1 C1 C4 0.000(3) . . . . ?
Au1 N6 C13 C12 180.000(1) . . . . ?
Au1 N6 C13 C15 0.000(2) . . . . ?
Au2 N2 C3 C2 180.000(2) . . . . ?
Au2 N2 C3 C5 0.000(4) . . . . ?
Au2 N3 N4 Au3 0.000(2) . . . . ?
Au2 N3 N4 C8 180.000(3) . . . . ?
Au2 N3 C6 C7 180.000(4) . . . . ?
Au2 N3 C6 C9 0.000(5) . . . . ?
Au3 N4 C8 C7 180.000(4) . . . . ?
Au3 N4 C8 C10 0.000(5) . . . . ?
Au3 N5 N6 Au1 0.000(1) . . . . ?
Au3 N5 N6 C13 180.000(1) . . . . ?
Au3 N5 C11 C12 180.000(1) . . . . ?
Au3 N5 C11 C14 0.000(2) . . . . ?
N1 N2 C3 C2 0.000(2) . . . . ?
N1 N2 C3 C5 180.000(3) . . . . ?
N1 C1 C2 C3 0.000(3) . . . . ?
N2 N1 C1 C2 0.000(2) . . . . ?
N2 N1 C1 C4 180.000(2) . . . . ?
N3 N4 C8 C7 0.000(4) . . . . ?
N3 N4 C8 C10 180.000(4) . . . . ?
N3 C6 C7 C8 0.000(4) . . . . ?
N3 C6 C9 F1 -60.4(4) . . . 4_565 ?
N3 C6 C9 F1 60.4(4) . . . . ?
N3 C6 C9 F2 180.000(4) . . . . ?
N4 N3 C6 C7 0.000(4) . . . . ?
N4 N3 C6 C9 180.000(4) . . . . ?
N4 C8 C10 F3 0.000(4) . . . . ?
N4 C8 C10 F4 -121.4(5) . . . . ?
N4 C8 C10 F4 121.4(5) . . . 4_565 ?
N5 N6 C13 C12 0.000(1) . . . . ?
N5 N6 C13 C15 180.000(1) . . . . ?
N5 C11 C12 C13 0.000(1) . . . . ?
N6 N5 C11 C12 0.000(1) . . . . ?
N6 N5 C11 C14 180.000(1) . . . . ?
C1 N1 N2 Au2 180.000(1) . . . . ?
C1 N1 N2 C3 0.000(2) . . . . ?
C1 C2 C3 N2 0.000(2) . . . . ?
C1 C2 C3 C5 180.000(2) . . . . ?
C4 C1 C2 C3 180.000(3) . . . . ?
C6 N3 N4 Au3 180.000(2) . . . . ?
C6 N3 N4 C8 0.000(3) . . . . ?
C6 C7 C8 N4 0.000(4) . . . . ?
C6 C7 C8 C10 180.000(4) . . . . ?
C7 C6 C9 F1 -119.6(4) . . . . ?
C7 C6 C9 F1 119.6(4) . . . 4_565 ?
C7 C6 C9 F2 0.000(5) . . . . ?
C7 C8 C10 F3 180.000(4) . . . . ?
C7 C8 C10 F4 58.6(5) . . . . ?
C7 C8 C10 F4 -58.6(5) . . . 4_565 ?
C9 C6 C7 C8 180.000(4) . . . . ?
C11 N5 N6 Au1 180.000(1) . . . . ?
C11 N5 N6 C13 0.000(1) . . . . ?
C11 C12 C13 N6 0.000(1) . . . . ?
C11 C12 C13 C15 180.000(1) . . . . ?
C14 C11 C12 C13 180.000(1) . . . . ?

loop_
_exptl_oxdiff_crystal_face_indexfrac_h
_exptl_oxdiff_crystal_face_indexfrac_k
_exptl_oxdiff_crystal_face_indexfrac_l
_exptl_oxdiff_crystal_face_x
_exptl_oxdiff_crystal_face_y
_exptl_oxdiff_crystal_face_z
-1.0000 -0.0000 0.0000 -0.0417 0.0487 -0.0010
1.0000 0.0000 -0.0000 0.0417 -0.0487 0.0010
0.0000 -0.0000 1.0000 -0.0171 -0.0531 -0.0249
-0.0000 0.0000 -1.0000 0.0171 0.0531 0.0249
-0.0000 -1.0000 0.0000 0.0382 0.0307 -0.0918
0.0000 1.0000 -0.0000 -0.0382 -0.0307 0.0918
1.0000 0.0000 -1.0000 0.0588 0.0044 0.0259
-1.0000 -0.0000 1.0000 -0.0588 -0.0044 -0.0259
